data_4104087
loop_
_publ_author_name
'Shikuo Ren'
'Hoi-Shan Chan'
'Zuowei Xie'

_publ_section_title
;
 Synthesis, Structure, and Reactivity of Zirconacyclopentene Incorporating
 a Carboranyl Unit
;
_journal_name_full 'Journal of the American Chemical Society'
_journal_page_first 3862
_journal_page_last 3863
_journal_paper_doi 10.1021/ja900563u
_journal_volume 131
_journal_year 2009
_chemical_formula_sum 'C27 H39 B10 N Zr'
_chemical_formula_weight 576.91
_chemical_name_systematic
; 
 ? 
;
_space_group_IT_number 2
_symmetry_cell_setting triclinic
_symmetry_space_group_name_Hall '-P 1'
_symmetry_space_group_name_H-M 'P -1'
_atom_sites_solution_hydrogens geom
_atom_sites_solution_primary direct
_atom_sites_solution_secondary difmap
_audit_creation_method SHELXL-97
_cell_angle_alpha 96.4170(10)
_cell_angle_beta 95.8580(10)
_cell_angle_gamma 110.4340(10)
_cell_formula_units_Z 2
_cell_length_a 8.2170(2)
_cell_length_b 9.3974(2)
_cell_length_c 21.2212(6)
_cell_measurement_temperature 296(2)
_cell_volume 1508.32(7)
_computing_cell_refinement 'BRUKER APEXII CCD DIFFRACTOMETER'
_computing_data_collection 'BRUKER APEXII CCD DIFFRACTOMETER'
_computing_data_reduction 'BRUKER APEXII CCD DIFFRACTOMETER'
_computing_molecular_graphics 'SIEMENS SHELXTL'
_computing_publication_material 'SIEMENS SHELXTL'
_computing_structure_refinement 'SHELXL-97 (Sheldrick, 1997)'
_computing_structure_solution 'SHELXS-97 (Sheldrick, 1990)'
_diffrn_ambient_temperature 296(2)
_diffrn_measured_fraction_theta_full 0.993
_diffrn_measured_fraction_theta_max 0.993
_diffrn_measurement_device_type 'BRUKER APEXII CCD DIFFRACTOMETER'
_diffrn_measurement_method 'OMEGA SCAN'
_diffrn_radiation_monochromator graphite
_diffrn_radiation_source 'fine-focus sealed tube'
_diffrn_radiation_type MoK\a
_diffrn_radiation_wavelength 0.71073
_diffrn_reflns_av_R_equivalents 0.0237
_diffrn_reflns_av_sigmaI/netI 0.0285
_diffrn_reflns_limit_h_max 10
_diffrn_reflns_limit_h_min -10
_diffrn_reflns_limit_k_max 12
_diffrn_reflns_limit_k_min -12
_diffrn_reflns_limit_l_max 26
_diffrn_reflns_limit_l_min -27
_diffrn_reflns_number 19470
_diffrn_reflns_theta_full 28.01
_diffrn_reflns_theta_max 28.01
_diffrn_reflns_theta_min 1.95
_exptl_absorpt_coefficient_mu 0.383
_exptl_absorpt_correction_T_max 1.0000
_exptl_absorpt_correction_T_min 0.861040
_exptl_absorpt_correction_type multi-scan
_exptl_crystal_colour colourless
_exptl_crystal_density_diffrn 1.270
_exptl_crystal_density_method 'not measured'
_exptl_crystal_description prism
_exptl_crystal_F_000 596
_exptl_crystal_size_max 0.40
_exptl_crystal_size_mid 0.30
_exptl_crystal_size_min 0.10
_refine_diff_density_max 0.303
_refine_diff_density_min -0.331
_refine_diff_density_rms 0.048
_refine_ls_extinction_method none
_refine_ls_goodness_of_fit_ref 1.017
_refine_ls_hydrogen_treatment riding
_refine_ls_matrix_type full
_refine_ls_number_parameters 352
_refine_ls_number_reflns 7241
_refine_ls_number_restraints 0
_refine_ls_restrained_S_all 1.017
_refine_ls_R_factor_all 0.0358
_refine_ls_R_factor_gt 0.0282
_refine_ls_shift/su_max 0.004
_refine_ls_shift/su_mean 0.000
_refine_ls_structure_factor_coef Fsqd
_refine_ls_weighting_details 'calc w=1/[\s^2^(Fo^2^)+(0.0392P)^2^+0.3886P] where P=(Fo^2^+2Fc^2^)/3'
_refine_ls_weighting_scheme calc
_refine_ls_wR_factor_gt 0.0703
_refine_ls_wR_factor_ref 0.0742
_reflns_number_gt 6293
_reflns_number_total 7241
_reflns_threshold_expression >2sigma(I)
_cod_data_source_file ja900563u_si_002_4.cif
_cod_data_source_block 7
_cod_original_cell_volume 1508.32(6)
_cod_database_code 4104087

loop_
_symmetry_equiv_pos_as_xyz
'x, y, z'
'-x, -y, -z'

loop_
_atom_site_label
_atom_site_type_symbol
_atom_site_fract_x
_atom_site_fract_y
_atom_site_fract_z
_atom_site_U_iso_or_equiv
_atom_site_adp_type
_atom_site_occupancy
_atom_site_symmetry_multiplicity
_atom_site_calc_flag
_atom_site_refinement_flags
Zr1 Zr 0.645704(18) 0.959077(17) 0.687132(7) 0.02589(5) Uani 1 1 d .
N1 N 0.84702(18) 1.09831(16) 0.84803(7) 0.0358(3) Uani 1 1 d .
C1 C 0.3308(2) 0.61437(17) 0.70614(8) 0.0294(3) Uani 1 1 d .
C2 C 0.49029(19) 0.76656(17) 0.75084(7) 0.0269(3) Uani 1 1 d .
C11 C 0.3181(2) 0.62523(18) 0.63604(8) 0.0315(3) Uani 1 1 d .
C12 C 0.1956(3) 0.4797(2) 0.59162(9) 0.0456(5) Uani 1 1 d .
H12A H 0.1046 0.4220 0.6146 0.055 Uiso 1 1 calc R
H12B H 0.1391 0.5085 0.5554 0.055 Uiso 1 1 calc R
C13 C 0.2912(4) 0.3776(3) 0.56696(13) 0.0700(7) Uani 1 1 d .
H13A H 0.2087 0.2877 0.5395 0.105 Uiso 1 1 calc R
H13B H 0.3457 0.3472 0.6026 0.105 Uiso 1 1 calc R
H13C H 0.3794 0.4332 0.5432 0.105 Uiso 1 1 calc R
C14 C 0.4161(2) 0.75647(19) 0.61758(8) 0.0307(3) Uani 1 1 d .
C15 C 0.3857(3) 0.7673(2) 0.54610(9) 0.0442(4) Uani 1 1 d .
H15A H 0.3802 0.6722 0.5212 0.053 Uiso 1 1 calc R
H15B H 0.4854 0.8498 0.5365 0.053 Uiso 1 1 calc R
C16 C 0.2174(3) 0.7965(3) 0.52493(11) 0.0596(6) Uani 1 1 d .
H16A H 0.2065 0.8016 0.4798 0.089 Uiso 1 1 calc R
H16B H 0.2229 0.8921 0.5483 0.089 Uiso 1 1 calc R
H16C H 0.1174 0.7143 0.5334 0.089 Uiso 1 1 calc R
C17 C 0.4847(3) 1.1277(2) 0.72729(10) 0.0448(4) Uani 1 1 d .
H17A H 0.4258 1.1189 0.7654 0.054 Uiso 1 1 calc R
C18 C 0.4039(2) 1.0627(2) 0.66425(10) 0.0414(4) Uani 1 1 d .
H18A H 0.2789 1.0006 0.6508 0.050 Uiso 1 1 calc R
C19 C 0.5266(3) 1.1212(2) 0.62308(10) 0.0422(4) Uani 1 1 d .
H19A H 0.5009 1.1064 0.5762 0.051 Uiso 1 1 calc R
C20 C 0.6810(3) 1.2271(2) 0.66075(10) 0.0452(4) Uani 1 1 d .
H20A H 0.7819 1.2961 0.6445 0.054 Uiso 1 1 calc R
C21 C 0.6567(3) 1.2309(2) 0.72475(10) 0.0463(5) Uani 1 1 d .
H21A H 0.7374 1.3034 0.7610 0.056 Uiso 1 1 calc R
C22 C 0.8813(3) 0.8438(3) 0.69324(12) 0.0560(6) Uani 1 1 d .
H22A H 0.8986 0.7786 0.7242 0.067 Uiso 1 1 calc R
C23 C 0.7893(3) 0.7920(3) 0.63079(12) 0.0547(6) Uani 1 1 d .
H23A H 0.7298 0.6841 0.6109 0.066 Uiso 1 1 calc R
C24 C 0.8195(3) 0.9183(3) 0.59908(10) 0.0519(5) Uani 1 1 d .
H24A H 0.7843 0.9138 0.5532 0.062 Uiso 1 1 calc R
C25 C 0.9333(2) 1.0477(3) 0.64064(11) 0.0506(5) Uani 1 1 d .
H25A H 0.9901 1.1495 0.6289 0.061 Uiso 1 1 calc R
C26 C 0.9714(2) 1.0035(3) 0.69882(11) 0.0535(5) Uani 1 1 d .
H26A H 1.0607 1.0684 0.7347 0.064 Uiso 1 1 calc R
C27 C 0.7771(2) 1.04608(19) 0.79665(9) 0.0344(4) Uani 1 1 d .
C28 C 0.9312(2) 1.1609(2) 0.91122(8) 0.0365(4) Uani 1 1 d .
C29 C 0.8567(3) 1.2432(2) 0.94996(9) 0.0469(5) Uani 1 1 d .
C30 C 0.9450(4) 1.3054(3) 1.01184(11) 0.0646(6) Uani 1 1 d .
H30A H 0.8998 1.3614 1.0393 0.078 Uiso 1 1 calc R
C31 C 1.0973(4) 1.2855(3) 1.03297(11) 0.0715(7) Uani 1 1 d .
H31A H 1.1546 1.3284 1.0745 0.086 Uiso 1 1 calc R
C32 C 1.1665(3) 1.2032(3) 0.99373(12) 0.0672(7) Uani 1 1 d .
H32A H 1.2698 1.1907 1.0093 0.081 Uiso 1 1 calc R
C33 C 1.0860(3) 1.1380(2) 0.93118(10) 0.0463(5) Uani 1 1 d .
C34 C 1.1630(3) 1.0528(3) 0.88683(14) 0.0743(8) Uani 1 1 d .
H34A H 1.2689 1.0492 0.9090 0.111 Uiso 1 1 calc R
H34B H 1.1892 1.1045 0.8505 0.111 Uiso 1 1 calc R
H34C H 1.0802 0.9500 0.8725 0.111 Uiso 1 1 calc R
C35 C 0.6923(4) 1.2677(4) 0.92596(13) 0.0794(9) Uani 1 1 d .
H35A H 0.6625 1.3271 0.9595 0.119 Uiso 1 1 calc R
H35B H 0.5982 1.1700 0.9130 0.119 Uiso 1 1 calc R
H35C H 0.7109 1.3218 0.8900 0.119 Uiso 1 1 calc R
B3 B 0.2735(2) 0.7459(2) 0.75198(10) 0.0318(4) Uani 1 1 d .
H3 H 0.2171 0.8250 0.7325 0.038 Uiso 1 1 calc R
B4 B 0.1507(3) 0.5458(2) 0.74400(11) 0.0406(5) Uani 1 1 d .
H4 H 0.0142 0.4945 0.7193 0.049 Uiso 1 1 calc R
B5 B 0.2987(3) 0.4479(2) 0.73759(11) 0.0435(5) Uani 1 1 d .
H5 H 0.2583 0.3329 0.7089 0.052 Uiso 1 1 calc R
B6 B 0.5126(3) 0.5885(2) 0.74105(10) 0.0357(4) Uani 1 1 d .
H6 H 0.6113 0.5654 0.7146 0.043 Uiso 1 1 calc R
B7 B 0.4223(3) 0.8008(2) 0.82363(9) 0.0358(4) Uani 1 1 d .
H7 H 0.4638 0.9165 0.8518 0.043 Uiso 1 1 calc R
B8 B 0.2080(3) 0.6627(3) 0.82040(11) 0.0443(5) Uani 1 1 d .
H8 H 0.1090 0.6877 0.8461 0.053 Uiso 1 1 calc R
B9 B 0.2243(3) 0.4776(3) 0.81144(12) 0.0505(6) Uani 1 1 d .
H9 H 0.1356 0.3818 0.8313 0.061 Uiso 1 1 calc R
B10 B 0.4497(3) 0.5041(3) 0.80977(12) 0.0482(5) Uani 1 1 d .
H10 H 0.5084 0.4257 0.8287 0.058 Uiso 1 1 calc R
B11 B 0.5695(3) 0.7042(2) 0.81687(10) 0.0387(4) Uani 1 1 d .
H11 H 0.7069 0.7569 0.8405 0.046 Uiso 1 1 calc R
B12 B 0.3927(3) 0.6355(3) 0.86153(11) 0.0472(5) Uani 1 1 d .
H12 H 0.4136 0.6423 0.9140 0.057 Uiso 1 1 calc R

loop_
_atom_site_aniso_label
_atom_site_aniso_U_11
_atom_site_aniso_U_22
_atom_site_aniso_U_33
_atom_site_aniso_U_23
_atom_site_aniso_U_13
_atom_site_aniso_U_12
Zr1 0.02116(7) 0.02793(8) 0.02717(9) 0.00273(5) 0.00310(5) 0.00786(5)
N1 0.0314(7) 0.0352(7) 0.0345(8) 0.0003(6) 0.0004(6) 0.0073(6)
C1 0.0285(7) 0.0254(7) 0.0303(8) 0.0033(6) 0.0020(6) 0.0061(6)
C2 0.0250(7) 0.0276(7) 0.0265(8) 0.0021(6) 0.0004(6) 0.0094(6)
C11 0.0310(8) 0.0316(8) 0.0272(8) -0.0003(6) -0.0018(6) 0.0090(6)
C12 0.0485(11) 0.0368(10) 0.0363(10) -0.0031(8) -0.0036(8) 0.0021(8)
C13 0.0915(19) 0.0474(13) 0.0614(16) -0.0146(11) 0.0106(14) 0.0205(13)
C14 0.0276(7) 0.0355(8) 0.0261(8) 0.0027(6) 0.0000(6) 0.0097(6)
C15 0.0442(10) 0.0513(11) 0.0283(9) 0.0061(8) 0.0010(8) 0.0078(8)
C16 0.0537(12) 0.0717(15) 0.0429(12) 0.0162(11) -0.0129(10) 0.0135(11)
C17 0.0528(11) 0.0422(10) 0.0529(12) 0.0112(9) 0.0203(9) 0.0295(9)
C18 0.0343(9) 0.0407(10) 0.0563(12) 0.0143(9) 0.0048(8) 0.0208(8)
C19 0.0464(10) 0.0398(10) 0.0442(11) 0.0162(8) 0.0045(8) 0.0181(8)
C20 0.0462(10) 0.0311(9) 0.0578(13) 0.0143(8) 0.0106(9) 0.0107(8)
C21 0.0571(12) 0.0280(9) 0.0526(12) 0.0000(8) 0.0045(9) 0.0168(8)
C22 0.0397(10) 0.0778(15) 0.0740(16) 0.0338(13) 0.0236(10) 0.0394(11)
C23 0.0388(10) 0.0484(12) 0.0785(17) -0.0063(11) 0.0230(10) 0.0189(9)
C24 0.0399(10) 0.0777(15) 0.0415(11) 0.0059(10) 0.0165(9) 0.0238(10)
C25 0.0340(9) 0.0546(12) 0.0652(14) 0.0145(10) 0.0235(9) 0.0127(9)
C26 0.0224(8) 0.0788(15) 0.0540(13) 0.0007(11) 0.0065(8) 0.0146(9)
C27 0.0263(7) 0.0342(8) 0.0380(10) 0.0015(7) 0.0023(7) 0.0072(6)
C28 0.0360(9) 0.0355(9) 0.0305(9) 0.0035(7) -0.0021(7) 0.0064(7)
C29 0.0496(11) 0.0532(12) 0.0347(10) 0.0009(9) 0.0020(8) 0.0181(9)
C30 0.0813(17) 0.0773(16) 0.0309(11) -0.0036(10) 0.0015(11) 0.0292(14)
C31 0.0867(18) 0.0811(18) 0.0349(12) 0.0003(11) -0.0172(12) 0.0263(15)
C32 0.0583(14) 0.0801(17) 0.0570(15) 0.0115(13) -0.0186(11) 0.0251(13)
C33 0.0392(10) 0.0471(11) 0.0473(12) 0.0076(9) -0.0041(8) 0.0123(8)
C34 0.0585(14) 0.0902(19) 0.0794(19) -0.0038(15) -0.0043(13) 0.0428(14)
C35 0.0713(17) 0.105(2) 0.0651(17) -0.0241(15) -0.0070(13) 0.0525(16)
B3 0.0263(8) 0.0329(9) 0.0356(10) 0.0049(8) 0.0076(7) 0.0097(7)
B4 0.0345(10) 0.0380(11) 0.0408(12) 0.0091(9) 0.0079(8) 0.0012(8)
B5 0.0535(12) 0.0281(10) 0.0441(12) 0.0092(9) 0.0035(10) 0.0092(9)
B6 0.0400(10) 0.0334(10) 0.0379(11) 0.0082(8) 0.0038(8) 0.0181(8)
B7 0.0386(10) 0.0381(10) 0.0276(10) 0.0024(8) 0.0079(8) 0.0103(8)
B8 0.0424(11) 0.0472(12) 0.0406(12) 0.0106(9) 0.0160(9) 0.0093(9)
B9 0.0583(14) 0.0415(12) 0.0449(13) 0.0171(10) 0.0128(11) 0.0054(10)
B10 0.0602(14) 0.0407(12) 0.0453(13) 0.0173(10) 0.0017(11) 0.0190(10)
B11 0.0419(10) 0.0416(11) 0.0320(10) 0.0107(8) -0.0033(8) 0.0156(9)
B12 0.0556(13) 0.0508(13) 0.0325(11) 0.0145(9) 0.0079(10) 0.0132(10)

loop_
_atom_type_symbol
_atom_type_description
_atom_type_scat_dispersion_real
_atom_type_scat_dispersion_imag
_atom_type_scat_source
C C 0.0033 0.0016 'International Tables Vol C Tables 4.2.6.8 and 6.1.1.4'
H H 0.0000 0.0000 'International Tables Vol C Tables 4.2.6.8 and 6.1.1.4'
B B 0.0013 0.0007 'International Tables Vol C Tables 4.2.6.8 and 6.1.1.4'
N N 0.0061 0.0033 'International Tables Vol C Tables 4.2.6.8 and 6.1.1.4'
Zr Zr -2.9673 0.5597 'International Tables Vol C Tables 4.2.6.8 and 6.1.1.4'

loop_
_geom_angle_atom_site_label_1
_geom_angle_atom_site_label_2
_geom_angle_atom_site_label_3
_geom_angle
C14 Zr1 C27 143.00(6)
C14 Zr1 C2 71.26(5)
C27 Zr1 C2 71.75(5)
C14 Zr1 C19 81.78(6)
C27 Zr1 C19 121.66(6)
C2 Zr1 C19 128.26(6)
C14 Zr1 C17 101.60(6)
C27 Zr1 C17 76.96(6)
C2 Zr1 C17 89.34(6)
C19 Zr1 C17 53.46(7)
C14 Zr1 C22 99.99(7)
C27 Zr1 C22 78.91(7)
C2 Zr1 C22 86.84(6)
C19 Zr1 C22 142.08(7)
C17 Zr1 C22 155.55(8)
C14 Zr1 C18 74.60(6)
C27 Zr1 C18 109.00(6)
C2 Zr1 C18 96.81(6)
C19 Zr1 C18 32.39(6)
C17 Zr1 C18 32.14(7)
C22 Zr1 C18 171.98(7)
C14 Zr1 C24 81.57(6)
C27 Zr1 C24 122.37(6)
C2 Zr1 C24 126.29(7)
C19 Zr1 C24 90.54(7)
C17 Zr1 C24 142.18(7)
C22 Zr1 C24 52.92(7)
C18 Zr1 C24 119.71(7)
C14 Zr1 C23 73.52(6)
C27 Zr1 C23 110.95(7)
C2 Zr1 C23 95.16(7)
C19 Zr1 C23 118.71(8)
C17 Zr1 C23 171.81(8)
C22 Zr1 C23 32.08(8)
C18 Zr1 C23 140.05(8)
C24 Zr1 C23 31.76(7)
C14 Zr1 C26 126.35(7)
C27 Zr1 C26 69.79(6)
C2 Zr1 C26 111.76(7)
C19 Zr1 C26 119.78(7)
C17 Zr1 C26 131.31(7)
C22 Zr1 C26 32.24(8)
C18 Zr1 C26 148.41(7)
C24 Zr1 C26 52.58(7)
C23 Zr1 C26 52.87(7)
C14 Zr1 C25 112.98(7)
C27 Zr1 C25 95.91(7)
C2 Zr1 C25 139.58(6)
C19 Zr1 C25 91.34(7)
C17 Zr1 C25 126.19(7)
C22 Zr1 C25 52.77(7)
C18 Zr1 C25 123.43(7)
C24 Zr1 C25 31.63(7)
C23 Zr1 C25 52.45(7)
C26 Zr1 C25 31.55(7)
C14 Zr1 C21 127.59(6)
C27 Zr1 C21 68.78(6)
C2 Zr1 C21 114.43(6)
C19 Zr1 C21 52.93(7)
C17 Zr1 C21 32.38(7)
C22 Zr1 C21 131.50(8)
C18 Zr1 C21 53.12(6)
C24 Zr1 C21 118.88(7)
C23 Zr1 C21 147.32(7)
C26 Zr1 C21 100.85(7)
C25 Zr1 C21 94.89(7)
C27 N1 C28 179.33(19)
C11 C1 C2 112.55(12)
C11 C1 B6 116.99(14)
C2 C1 B6 61.94(10)
C11 C1 B3 114.85(13)
C2 C1 B3 61.35(10)
B6 C1 B3 113.36(13)
C11 C1 B5 124.97(14)
C2 C1 B5 112.71(13)
B6 C1 B5 62.74(12)
B3 C1 B5 113.42(14)
C11 C1 B4 123.25(14)
C2 C1 B4 112.31(13)
B6 C1 B4 113.88(14)
B3 C1 B4 62.39(11)
B5 C1 B4 62.09(13)
C1 C2 B3 60.43(10)
C1 C2 B7 107.96(12)
B3 C2 B7 61.02(11)
C1 C2 B11 107.58(12)
B3 C2 B11 110.51(13)
B7 C2 B11 60.96(12)
C1 C2 B6 59.94(10)
B3 C2 B6 110.94(12)
B7 C2 B6 110.50(13)
B11 C2 B6 60.90(11)
C1 C2 Zr1 112.87(9)
B3 C2 Zr1 114.12(10)
B7 C2 Zr1 126.98(10)
B11 C2 Zr1 130.18(10)
B6 C2 Zr1 118.60(11)
C14 C11 C1 118.79(14)
C14 C11 C12 125.95(16)
C1 C11 C12 115.23(15)
C13 C12 C11 112.67(18)
C11 C14 C15 116.73(15)
C11 C14 Zr1 123.78(12)
C15 C14 Zr1 119.28(12)
C14 C15 C16 113.95(17)
C18 C17 C21 107.68(18)
C18 C17 Zr1 74.02(10)
C21 C17 Zr1 75.03(10)
C17 C18 C19 107.93(17)
C17 C18 Zr1 73.84(10)
C19 C18 Zr1 73.54(10)
C20 C19 C18 108.06(18)
C20 C19 Zr1 75.70(11)
C18 C19 Zr1 74.08(10)
C21 C20 C19 108.12(18)
C21 C20 Zr1 73.93(11)
C19 C20 Zr1 72.26(10)
C20 C21 C17 108.17(18)
C20 C21 Zr1 74.55(11)
C17 C21 Zr1 72.59(10)
C23 C22 C26 107.4(2)
C23 C22 Zr1 74.47(11)
C26 C22 Zr1 74.46(11)
C24 C23 C22 108.0(2)
C24 C23 Zr1 74.09(11)
C22 C23 Zr1 73.45(12)
C25 C24 C23 108.3(2)
C25 C24 Zr1 74.89(12)
C23 C24 Zr1 74.15(12)
C26 C25 C24 108.4(2)
C26 C25 Zr1 73.62(11)
C24 C25 Zr1 73.48(11)
C25 C26 C22 107.9(2)
C25 C26 Zr1 74.83(11)
C22 C26 Zr1 73.30(10)
N1 C27 Zr1 174.88(15)
C29 C28 C33 123.89(17)
C29 C28 N1 118.32(16)
C33 C28 N1 117.79(17)
C30 C29 C28 116.7(2)
C30 C29 C35 121.2(2)
C28 C29 C35 122.00(18)
C31 C30 C29 120.9(2)
C30 C31 C32 120.8(2)
C31 C32 C33 121.5(2)
C32 C33 C28 116.1(2)
C32 C33 C34 122.3(2)
C28 C33 C34 121.55(19)
C1 B3 C2 58.22(9)
C1 B3 B7 105.13(13)
C2 B3 B7 59.58(10)
C1 B3 B8 105.54(14)
C2 B3 B8 107.57(14)
B7 B3 B8 60.51(12)
C1 B3 B4 58.95(11)
C2 B3 B4 106.97(13)
B7 B3 B4 108.16(15)
B8 B3 B4 60.02(12)
C1 B4 B9 105.27(15)
C1 B4 B5 58.94(11)
B9 B4 B5 59.97(14)
C1 B4 B8 105.17(14)
B9 B4 B8 60.41(14)
B5 B4 B8 108.29(16)
C1 B4 B3 58.66(10)
B9 B4 B3 107.99(15)
B5 B4 B3 107.81(14)
B8 B4 B3 59.81(12)
C1 B5 B9 105.27(15)
C1 B5 B4 58.97(11)
B9 B5 B4 59.94(14)
C1 B5 B10 104.87(14)
B9 B5 B10 60.59(15)
B4 B5 B10 108.26(17)
C1 B5 B6 58.32(10)
B9 B5 B6 108.32(16)
B4 B5 B6 107.69(14)
B10 B5 B6 59.94(13)
C1 B6 C2 58.12(9)
C1 B6 B11 104.94(14)
C2 B6 B11 59.34(11)
C1 B6 B10 105.23(15)
C2 B6 B10 106.88(15)
B11 B6 B10 60.23(13)
C1 B6 B5 58.94(11)
C2 B6 B5 106.57(14)
B11 B6 B5 107.77(16)
B10 B6 B5 59.79(13)
C2 B7 B3 59.40(10)
C2 B7 B11 59.54(11)
B3 B7 B11 108.06(14)
C2 B7 B8 107.14(14)
B3 B7 B8 60.14(12)
B11 B7 B8 108.65(15)
C2 B7 B12 107.50(14)
B3 B7 B12 108.37(15)
B11 B7 B12 60.64(13)
B8 B7 B12 60.18(13)
B3 B8 B4 60.17(12)
B3 B8 B7 59.35(11)
B4 B8 B7 107.37(15)
B3 B8 B9 107.68(16)
B4 B8 B9 59.65(13)
B7 B8 B9 107.52(16)
B3 B8 B12 107.66(15)
B4 B8 B12 107.61(17)
B7 B8 B12 60.08(13)
B9 B8 B12 59.84(14)
B4 B9 B5 60.09(13)
B4 B9 B12 108.08(16)
B5 B9 B12 107.95(16)
B4 B9 B8 59.94(13)
B5 B9 B8 108.01(15)
B12 B9 B8 60.15(14)
B4 B9 B10 107.75(16)
B5 B9 B10 59.81(14)
B12 B9 B10 59.84(14)
B8 B9 B10 107.78(16)
B5 B10 B11 107.52(15)
B5 B10 B6 60.28(12)
B11 B10 B6 59.42(12)
B5 B10 B12 107.79(17)
B11 B10 B12 60.40(13)
B6 B10 B12 108.11(15)
B5 B10 B9 59.59(14)
B11 B10 B9 107.69(16)
B6 B10 B9 107.79(16)
B12 B10 B9 59.86(14)
C2 B11 B7 59.50(11)
C2 B11 B6 59.76(10)
B7 B11 B6 108.40(14)
C2 B11 B10 107.30(14)
B7 B11 B10 108.37(16)
B6 B11 B10 60.36(13)
C2 B11 B12 107.28(15)
B7 B11 B12 60.41(13)
B6 B11 B12 108.48(16)
B10 B11 B12 59.94(14)
B10 B12 B9 60.31(14)
B10 B12 B7 106.99(16)
B9 B12 B7 107.39(16)
B10 B12 B8 108.05(16)
B9 B12 B8 60.02(14)
B7 B12 B8 59.74(12)
B10 B12 B11 59.66(13)
B9 B12 B11 107.46(16)
B7 B12 B11 58.95(12)
B8 B12 B11 106.95(15)

loop_
_geom_bond_atom_site_label_1
_geom_bond_atom_site_label_2
_geom_bond_distance
Zr1 C14 2.3787(16)
Zr1 C27 2.3839(18)
Zr1 C2 2.4531(16)
Zr1 C19 2.5213(18)
Zr1 C17 2.5259(18)
Zr1 C22 2.5265(18)
Zr1 C18 2.5282(17)
Zr1 C24 2.539(2)
Zr1 C23 2.5396(19)
Zr1 C26 2.5412(18)
Zr1 C25 2.5564(19)
Zr1 C21 2.5574(18)
N1 C27 1.147(2)
N1 C28 1.405(2)
C1 C11 1.498(2)
C1 C2 1.672(2)
C1 B6 1.704(2)
C1 B3 1.711(2)
C1 B5 1.716(3)
C1 B4 1.716(3)
C2 B3 1.726(2)
C2 B7 1.730(3)
C2 B11 1.730(2)
C2 B6 1.738(2)
C11 C14 1.342(2)
C11 C12 1.526(2)
C12 C13 1.520(3)
C14 C15 1.532(2)
C15 C16 1.535(3)
C17 C18 1.399(3)
C17 C21 1.418(3)
C18 C19 1.408(3)
C19 C20 1.404(3)
C20 C21 1.391(3)
C22 C23 1.400(3)
C22 C26 1.407(3)
C23 C24 1.389(3)
C24 C25 1.389(3)
C25 C26 1.386(3)
C28 C29 1.393(3)
C28 C33 1.395(3)
C29 C30 1.389(3)
C29 C35 1.497(3)
C30 C31 1.368(4)
C31 C32 1.369(4)
C32 C33 1.390(3)
C33 C34 1.494(3)
B3 B7 1.755(3)
B3 B8 1.769(3)
B3 B4 1.775(3)
B4 B9 1.767(3)
B4 B5 1.770(3)
B4 B8 1.772(3)
B5 B9 1.768(4)
B5 B10 1.772(3)
B5 B6 1.780(3)
B6 B11 1.758(3)
B6 B10 1.774(3)
B7 B11 1.755(3)
B7 B8 1.775(3)
B7 B12 1.781(3)
B8 B9 1.781(3)
B8 B12 1.783(3)
B9 B12 1.778(3)
B9 B10 1.786(4)
B10 B11 1.772(3)
B10 B12 1.777(4)
B11 B12 1.785(3)
